data_7010059
loop_
_publ_author_name
'Dilworth, Jonathan R.'
'Morales, David'
'Zheng, Yifan'

_publ_section_title
;
 Rhodium and iridium complexes with thiolate and tertiary phosphine
 ligands. The synthesis and structures of
 trans-[Ir(SC6H3Cl2-2,6)(CO)(PPh3)2],
 [Rh2(?-SC6H3Pri3-2,4,6)2(CO)2(PPh3)2],
 [Rh2H2(?-SC6H4PPh2-2)2(CO)2(PPh3)2][BF4]2, and [Rh2I6(MeSC6H4PPh2-2)2]
;
_journal_issue 17
_journal_name_full 'Journal of the Chemical Society, Dalton Transactions'
_journal_page_first 3007
_journal_paper_doi 10.1039/b005588n
_journal_year 2000
_chemical_formula_sum 'C68 H76 O2 P2 Rh2 S2'
_chemical_formula_weight 1257.17
_chemical_name_systematic
; 
 ? 
;
_space_group_IT_number 14
_symmetry_cell_setting monoclinic
_symmetry_space_group_name_Hall '-P 2yn'
_symmetry_space_group_name_H-M 'P 1 21/n 1'
_atom_sites_solution_hydrogens geom
_atom_sites_solution_primary direct
_atom_sites_solution_secondary difmap
_audit_creation_method SHELXL
_cell_angle_alpha 90.00
_cell_angle_beta 104.69(5)
_cell_angle_gamma 90.00
_cell_formula_units_Z 4
_cell_length_a 13.529(4)
_cell_length_b 33.568(10)
_cell_length_c 14.134(5)
_cell_measurement_temperature 293(2)
_cell_volume 6209(4)
_computing_molecular_graphics 'ZORTEP (Zsolnai, 1994)'
_computing_publication_material 'SHELXL-93 (Sheldrick, 1993)'
_computing_structure_refinement 'SHELXL-93 (Sheldrick, 1993)'
_computing_structure_solution 'SHELXS-86 (Sheldrick, 1990)'
_diffrn_ambient_temperature 293(2)
_diffrn_measurement_device 'delft-Instruments FAST TV Area dector'
_diffrn_radiation_monochromator graphite
_diffrn_radiation_source 'fine-focus sealed tube'
_diffrn_radiation_type MoK\a
_diffrn_radiation_wavelength 0.71069
_diffrn_reflns_av_R_equivalents 0.1085
_diffrn_reflns_av_sigmaI/netI 0.1470
_diffrn_reflns_limit_h_max 12
_diffrn_reflns_limit_h_min -16
_diffrn_reflns_limit_k_max 37
_diffrn_reflns_limit_k_min -36
_diffrn_reflns_limit_l_max 16
_diffrn_reflns_limit_l_min -16
_diffrn_reflns_number 20978
_diffrn_reflns_theta_max 25.06
_diffrn_reflns_theta_min 1.86
_exptl_absorpt_coefficient_mu 0.693
_exptl_crystal_density_diffrn 1.345
_exptl_crystal_description cubic
_exptl_crystal_F_000 2608
_exptl_crystal_size_max 0.5
_exptl_crystal_size_mid 0.5
_exptl_crystal_size_min 0.5
_refine_diff_density_max 1.701
_refine_diff_density_min -0.624
_refine_diff_density_rms 0.131
_refine_ls_extinction_method none
_refine_ls_goodness_of_fit_all 0.973
_refine_ls_goodness_of_fit_obs 1.182
_refine_ls_matrix_type full
_refine_ls_number_parameters 685
_refine_ls_number_reflns 8986
_refine_ls_number_restraints 0
_refine_ls_restrained_S_all 0.973
_refine_ls_restrained_S_obs 1.182
_refine_ls_R_factor_all 0.1006
_refine_ls_R_factor_obs 0.0637
_refine_ls_shift/esd_max 0.001
_refine_ls_shift/esd_mean 0.000
_refine_ls_structure_factor_coef Fsqd
_refine_ls_weighting_details 'w=1/[\s^2^(Fo^2^)+(0.0428P)^2^+0.0000P] where P=(Fo^2^+2Fc^2^)/3'
_refine_ls_weighting_scheme calc
_refine_ls_wR_factor_all 0.1432
_refine_ls_wR_factor_obs 0.1356
_reflns_number_observed 5682
_reflns_number_total 8986
_reflns_observed_criterion >2sigma(I)
_cod_data_source_file b005588n.txt
_cod_data_source_block Compound(4)
_cod_depositor_comments
;
The following automatic conversions were performed:

'_refine_ls_weighting_scheme' value 'calc
w=1/[\s^2^(Fo^2^)+(0.0428P)^2^+0.0000P] where P=(Fo^2^+2Fc^2^)/3' was
changed to 'calc'. New tag '_refine_ls_weighting_details' was
created. The value of the new tag was set to
'w=1/[\s^2^(Fo^2^)+(0.0428P)^2^+0.0000P] where P=(Fo^2^+2Fc^2^)/3'.

Automatic conversion script
Id: cif_fix_values 3143 2015-03-26 13:38:13Z robertas 
;
_cod_original_cell_volume 6208.9(34)
_cod_original_sg_symbol_H-M P21/n
_cod_database_code 7010059

loop_
_symmetry_equiv_pos_as_xyz
'x, y, z'
'-x+1/2, y+1/2, -z+1/2'
'-x, -y, -z'
'x-1/2, -y-1/2, z-1/2'

loop_
_atom_site_aniso_label
_atom_site_aniso_U_11
_atom_site_aniso_U_22
_atom_site_aniso_U_33
_atom_site_aniso_U_23
_atom_site_aniso_U_13
_atom_site_aniso_U_12
Rh1 0.0217(3) 0.0248(4) 0.0155(3) 0.0005(3) 0.0043(2) 0.0007(3)
Rh2 0.0242(3) 0.0221(3) 0.0150(3) 0.0008(3) 0.0053(2) 0.0021(2)
S1 0.0274(12) 0.0236(11) 0.0142(10) 0.0018(8) 0.0044(9) 0.0029(8)
S2 0.0221(10) 0.0219(11) 0.0148(9) -0.0010(8) 0.0058(8) 0.0010(8)
P1 0.0224(11) 0.0276(12) 0.0212(11) 0.0014(9) 0.0084(9) -0.0017(9)
P2 0.0261(12) 0.0246(12) 0.0155(10) 0.0020(9) 0.0068(9) 0.0014(8)
C 0.044(6) 0.036(5) 0.016(4) 0.012(4) 0.028(4) 0.008(4)
C0 0.013(4) 0.052(6) 0.025(5) 0.004(4) 0.000(4) 0.005(4)
O 0.031(4) 0.075(5) 0.034(4) -0.003(3) 0.009(3) 0.000(3)
O0 0.057(4) 0.076(5) 0.041(4) 0.030(4) 0.021(3) 0.015(4)
C11 0.031(5) 0.028(5) 0.005(4) 0.003(3) 0.008(3) 0.000(3)
C12 0.026(5) 0.037(5) 0.020(4) 0.002(4) 0.005(4) -0.001(3)
C13 0.034(5) 0.035(6) 0.027(5) -0.005(4) 0.003(4) -0.007(4)
C14 0.042(6) 0.044(6) 0.026(5) 0.002(4) -0.012(4) 0.006(4)
C15 0.040(6) 0.047(6) 0.031(5) 0.006(5) -0.007(4) 0.010(4)
C16 0.039(5) 0.037(5) 0.021(4) 0.003(4) 0.006(4) 0.008(4)
C121 0.031(5) 0.029(5) 0.021(4) -0.008(4) -0.001(4) 0.007(4)
C122 0.058(6) 0.026(5) 0.048(6) -0.011(4) 0.013(5) 0.002(4)
C123 0.035(5) 0.052(6) 0.046(6) -0.020(5) 0.007(4) 0.006(4)
C141 0.066(7) 0.085(9) 0.031(6) -0.009(6) -0.021(6) 0.007(6)
C142 0.054(7) 0.140(13) 0.041(6) -0.003(7) -0.020(6) -0.013(7)
C143 0.125(11) 0.140(13) 0.020(6) 0.025(7) 0.002(7) -0.030(9)
C161 0.055(6) 0.043(6) 0.022(5) 0.001(4) 0.003(4) 0.037(5)
C162 0.158(13) 0.062(9) 0.099(10) -0.016(8) 0.062(9) 0.021(8)
C163 0.283(19) 0.047(9) 0.043(7) -0.002(6) 0.013(9) 0.055(10)
C21 0.018(4) 0.034(5) 0.021(4) -0.004(4) 0.010(3) -0.009(3)
C22 0.026(5) 0.025(5) 0.011(4) -0.001(3) 0.004(3) 0.001(3)
C23 0.028(5) 0.027(5) 0.018(4) 0.002(4) 0.005(4) 0.000(3)
C24 0.031(5) 0.034(5) 0.015(4) -0.001(4) 0.006(4) -0.006(4)
C25 0.028(5) 0.025(5) 0.026(4) -0.006(4) 0.006(4) 0.000(3)
C26 0.024(4) 0.023(5) 0.021(4) 0.001(3) 0.010(4) 0.002(3)
C221 0.030(5) 0.034(5) 0.015(4) 0.003(4) 0.003(4) -0.006(4)
C222 0.036(5) 0.035(5) 0.031(5) 0.008(4) 0.009(4) 0.003(4)
C223 0.058(6) 0.029(5) 0.037(5) 0.009(4) 0.020(5) 0.013(4)
C241 0.045(5) 0.030(5) 0.022(4) -0.008(4) 0.002(4) -0.005(4)
C242 0.068(7) 0.064(7) 0.034(5) -0.027(5) 0.010(5) -0.004(5)
C243 0.034(5) 0.042(6) 0.024(4) 0.003(4) 0.006(4) 0.007(4)
C261 0.028(5) 0.021(5) 0.023(4) -0.002(4) 0.003(4) 0.000(3)
C262 0.049(5) 0.024(5) 0.035(5) 0.000(4) 0.011(4) 0.005(4)
C263 0.062(7) 0.059(7) 0.035(5) -0.008(5) 0.008(5) -0.032(5)
C31 0.033(5) 0.020(5) 0.022(4) 0.003(4) 0.009(4) -0.008(3)
C32 0.025(5) 0.035(5) 0.027(5) -0.008(4) 0.009(4) 0.002(4)
C33 0.015(5) 0.046(6) 0.049(6) 0.003(5) 0.008(4) -0.005(4)
C34 0.037(6) 0.031(5) 0.029(5) -0.004(4) -0.005(4) -0.009(4)
C35 0.041(6) 0.034(5) 0.024(5) -0.001(4) 0.005(4) -0.015(4)
C36 0.033(5) 0.024(5) 0.033(5) 0.006(4) 0.017(4) -0.005(4)
C41 0.017(4) 0.037(5) 0.023(4) -0.003(4) 0.010(4) -0.004(3)
C42 0.039(5) 0.034(5) 0.031(5) 0.000(4) 0.009(4) 0.002(4)
C43 0.051(6) 0.067(8) 0.021(5) -0.006(5) 0.008(4) 0.000(5)
C44 0.064(7) 0.051(7) 0.025(5) -0.011(5) 0.011(5) -0.016(5)
C45 0.084(7) 0.039(6) 0.030(5) -0.008(5) 0.023(5) -0.009(5)
C46 0.060(6) 0.028(5) 0.027(5) -0.003(4) 0.009(4) -0.006(4)
C51 0.023(5) 0.038(5) 0.032(5) 0.003(4) 0.014(4) 0.007(4)
C52 0.018(4) 0.034(5) 0.027(5) 0.005(4) 0.007(4) -0.007(3)
C53 0.033(5) 0.032(5) 0.051(6) -0.008(4) 0.015(4) -0.002(4)
C54 0.032(5) 0.040(6) 0.060(7) -0.006(5) 0.010(5) -0.010(4)
C55 0.017(5) 0.049(6) 0.043(6) 0.017(5) 0.009(4) 0.002(4)
C56 0.028(5) 0.058(7) 0.036(5) 0.010(5) 0.012(4) 0.014(4)
C61 0.015(4) 0.033(5) 0.020(4) 0.000(4) 0.006(3) -0.002(3)
C62 0.028(5) 0.038(5) 0.027(5) 0.005(4) 0.010(4) 0.008(4)
C63 0.037(5) 0.032(5) 0.038(5) 0.013(4) 0.012(4) 0.003(4)
C64 0.038(5) 0.028(5) 0.048(6) 0.007(4) 0.015(4) 0.010(4)
C65 0.047(6) 0.042(6) 0.041(5) 0.004(5) 0.021(5) 0.017(4)
C66 0.034(5) 0.033(5) 0.026(5) 0.000(4) 0.014(4) -0.001(4)
C71 0.016(4) 0.033(5) 0.013(4) -0.007(3) 0.008(3) 0.003(3)
C72 0.022(5) 0.031(5) 0.025(4) 0.000(4) 0.007(4) -0.003(3)
C73 0.044(6) 0.036(6) 0.027(5) 0.004(4) 0.012(4) 0.012(4)
C74 0.048(6) 0.025(5) 0.021(4) -0.002(4) 0.010(4) -0.007(4)
C75 0.032(5) 0.033(6) 0.029(5) 0.003(4) 0.001(4) -0.007(4)
C76 0.028(5) 0.031(5) 0.018(4) -0.001(4) 0.010(4) 0.003(4)
C81 0.032(5) 0.026(5) 0.013(4) 0.000(4) 0.012(3) 0.006(3)
C82 0.064(6) 0.036(6) 0.024(5) -0.004(4) 0.012(5) -0.006(4)
C83 0.110(9) 0.040(6) 0.038(6) 0.005(5) 0.038(6) -0.010(6)
C84 0.097(8) 0.056(7) 0.024(5) 0.006(5) 0.028(5) 0.000(6)
C85 0.067(6) 0.035(6) 0.021(5) 0.000(4) 0.013(5) 0.006(5)
C86 0.024(5) 0.029(5) 0.021(4) 0.005(4) 0.005(4) 0.001(3)

loop_
_atom_site_label
_atom_site_type_symbol
_atom_site_fract_x
_atom_site_fract_y
_atom_site_fract_z
_atom_site_U_iso_or_equiv
_atom_site_thermal_displace_type
_atom_site_occupancy
_atom_site_calc_flag
_atom_site_refinement_flags
_atom_site_disorder_group
Rh1 Rh 0.43761(4) 0.14242(2) 0.63937(4) 0.0208(2) Uani 1 d . .
Rh2 Rh 0.24584(5) 0.10799(2) 0.74736(4) 0.0204(2) Uani 1 d . .
S1 S 0.41902(14) 0.09362(6) 0.75470(13) 0.0219(4) Uani 1 d . .
S2 S 0.25427(13) 0.13480(5) 0.58851(13) 0.0194(4) Uani 1 d . .
P1 P 0.44475(14) 0.18067(6) 0.50918(14) 0.0232(5) Uani 1 d . .
P2 P 0.08867(14) 0.13214(6) 0.74483(14) 0.0218(5) Uani 1 d . .
C C 0.5687(6) 0.1497(2) 0.6947(5) 0.028(2) Uani 1 d . .
C0 C 0.2541(5) 0.0858(3) 0.8662(6) 0.031(2) Uani 1 d . .
O O 0.6581(4) 0.1547(2) 0.7368(4) 0.047(2) Uani 1 d . .
O0 O 0.2610(4) 0.0704(2) 0.9402(5) 0.057(2) Uani 1 d . .
C11 C 0.5033(5) 0.0980(2) 0.8750(5) 0.021(2) Uani 1 d . .
C12 C 0.5045(5) 0.1308(2) 0.9361(5) 0.028(2) Uani 1 d . .
C13 C 0.5745(6) 0.1308(2) 1.0280(6) 0.033(2) Uani 1 d . .
H13 H 0.5773(6) 0.1529(2) 1.0681(6) 0.039 Uiso 1 calc R .
C14 C 0.6388(6) 0.0995(3) 1.0609(6) 0.041(2) Uani 1 d . .
C15 C 0.6372(6) 0.0674(3) 0.9991(6) 0.042(2) Uani 1 d . .
H15 H 0.6813(6) 0.0461(3) 1.0206(6) 0.051 Uiso 1 calc R .
C16 C 0.5714(6) 0.0660(2) 0.9054(5) 0.032(2) Uani 1 d . .
C121 C 0.4331(6) 0.1661(2) 0.9086(5) 0.028(2) Uani 1 d . .
H121 H 0.3845(6) 0.1594(2) 0.8466(5) 0.034 Uiso 1 calc R .
C122 C 0.4875(6) 0.2041(2) 0.8904(6) 0.044(2) Uani 1 d . .
H12A H 0.4387(6) 0.2254(2) 0.8732(6) 0.066 Uiso 1 calc R .
H12B H 0.5195(6) 0.1998(2) 0.8380(6) 0.066 Uiso 1 calc R .
H12C H 0.5385(6) 0.2112(2) 0.9487(6) 0.066 Uiso 1 calc R .
C123 C 0.3703(6) 0.1733(3) 0.9829(6) 0.045(2) Uani 1 d . .
H12D H 0.3260(6) 0.1957(3) 0.9628(6) 0.067 Uiso 1 calc R .
H12E H 0.4154(6) 0.1785(3) 1.0459(6) 0.067 Uiso 1 calc R .
H12F H 0.3300(6) 0.1500(3) 0.9866(6) 0.067 Uiso 1 calc R .
C141 C 0.7095(8) 0.0984(3) 1.1660(7) 0.067(3) Uani 1 d . .
H141 H 0.7544(8) 0.0753(3) 1.1692(7) 0.080 Uiso 1 calc R .
C142 C 0.7761(8) 0.1334(4) 1.1907(7) 0.084(4) Uani 1 d . .
H14A H 0.8140(8) 0.1368(4) 1.1423(7) 0.126 Uiso 1 calc R .
H14B H 0.8227(8) 0.1296(4) 1.2537(7) 0.126 Uiso 1 calc R .
H14C H 0.7352(8) 0.1566(4) 1.1923(7) 0.126 Uiso 1 calc R .
C143 C 0.6473(9) 0.0911(4) 1.2385(7) 0.098(5) Uani 1 d . .
H14D H 0.6054(9) 0.0679(4) 1.2193(7) 0.147 Uiso 1 calc R .
H14E H 0.6045(9) 0.1138(4) 1.2402(7) 0.147 Uiso 1 calc R .
H14F H 0.6921(9) 0.0870(4) 1.3022(7) 0.147 Uiso 1 calc R .
C161 C 0.5732(7) 0.0300(3) 0.8413(6) 0.041(2) Uani 1 d . .
H161 H 0.5036(7) 0.0266(3) 0.8002(6) 0.050 Uiso 1 calc R .
C162 C 0.6405(9) 0.0380(4) 0.7739(9) 0.101(4) Uani 1 d . .
H16A H 0.6412(9) 0.0151(4) 0.7335(9) 0.152 Uiso 1 calc R .
H16B H 0.7087(9) 0.0436(4) 0.8117(9) 0.152 Uiso 1 calc R .
H16C H 0.6146(9) 0.0606(4) 0.7332(9) 0.152 Uiso 1 calc R .
C163 C 0.6034(11) -0.0090(3) 0.8956(8) 0.129(6) Uani 1 d . .
H16D H 0.5599(11) -0.0138(3) 0.9384(8) 0.194 Uiso 1 calc R .
H16E H 0.6732(11) -0.0075(3) 0.9332(8) 0.194 Uiso 1 calc R .
H16F H 0.5963(11) -0.0304(3) 0.8493(8) 0.194 Uiso 1 calc R .
C21 C 0.1986(5) 0.1056(2) 0.4813(5) 0.024(2) Uani 1 d . .
C22 C 0.1279(5) 0.1257(2) 0.4035(5) 0.021(2) Uani 1 d . .
C23 C 0.0749(5) 0.1025(2) 0.3266(5) 0.025(2) Uani 1 d . .
H23 H 0.0277(5) 0.1152(2) 0.2763(5) 0.029 Uiso 1 calc R .
C24 C 0.0864(5) 0.0622(2) 0.3185(5) 0.027(2) Uani 1 d . .
C25 C 0.1600(5) 0.0433(2) 0.3923(5) 0.027(2) Uani 1 d . .
H25 H 0.1720(5) 0.0162(2) 0.3874(5) 0.032 Uiso 1 calc R .
C26 C 0.2160(5) 0.0646(2) 0.4736(5) 0.022(2) Uani 1 d . .
C221 C 0.1087(5) 0.1696(2) 0.4036(5) 0.027(2) Uani 1 d . .
H221 H 0.1722(5) 0.1821(2) 0.4410(5) 0.032 Uiso 1 calc R .
C222 C 0.0816(6) 0.1892(2) 0.3028(5) 0.034(2) Uani 1 d . .
H22A H 0.0705(6) 0.2172(2) 0.3097(5) 0.051 Uiso 1 calc R .
H22B H 0.0206(6) 0.1773(2) 0.2632(5) 0.051 Uiso 1 calc R .
H22C H 0.1367(6) 0.1854(2) 0.2722(5) 0.051 Uiso 1 calc R .
C223 C 0.0263(6) 0.1802(2) 0.4550(6) 0.040(2) Uani 1 d . .
H22D H 0.0162(6) 0.2085(2) 0.4531(6) 0.060 Uiso 1 calc R .
H22E H 0.0470(6) 0.1714(2) 0.5218(6) 0.060 Uiso 1 calc R .
H22F H -0.0364(6) 0.1672(2) 0.4226(6) 0.060 Uiso 1 calc R .
C241 C 0.0242(6) 0.0383(2) 0.2316(5) 0.033(2) Uani 1 d . .
H241 H -0.0185(6) 0.0573(2) 0.1863(5) 0.040 Uiso 1 calc R .
C242 C 0.0928(7) 0.0175(3) 0.1763(6) 0.056(3) Uani 1 d . .
H24A H 0.1367(7) 0.0368(3) 0.1575(6) 0.084 Uiso 1 calc R .
H24B H 0.0514(7) 0.0049(3) 0.1190(6) 0.084 Uiso 1 calc R .
H24C H 0.1336(7) -0.0022(3) 0.2178(6) 0.084 Uiso 1 calc R .
C243 C 0.2432(6) 0.0187(2) 0.6175(5) 0.034(2) Uani 1 d . .
H24D H 0.2938(6) 0.0046(2) 0.6659(5) 0.050 Uiso 1 calc R .
H24E H 0.1958(6) 0.0000(2) 0.5793(5) 0.050 Uiso 1 calc R .
H24F H 0.2073(6) 0.0369(2) 0.6493(5) 0.050 Uiso 1 calc R .
C261 C 0.2957(5) 0.0420(2) 0.5501(5) 0.025(2) Uani 1 d . .
H261 H 0.3404(5) 0.0618(2) 0.5906(5) 0.029 Uiso 1 calc R .
C262 C 0.3641(6) 0.0142(2) 0.5074(6) 0.036(2) Uani 1 d . .
H26A H 0.4121(6) 0.0010(2) 0.5597(6) 0.054 Uiso 1 calc R .
H26B H 0.4004(6) 0.0295(2) 0.4698(6) 0.054 Uiso 1 calc R .
H26C H 0.3224(6) -0.0054(2) 0.4660(6) 0.054 Uiso 1 calc R .
C263 C -0.0471(6) 0.0093(3) 0.2633(6) 0.053(3) Uani 1 d . .
H26D H -0.0851(6) -0.0053(3) 0.2075(6) 0.079 Uiso 1 calc R .
H26E H -0.0934(6) 0.0238(3) 0.2920(6) 0.079 Uiso 1 calc R .
H26F H -0.0078(6) -0.0089(3) 0.3106(6) 0.079 Uiso 1 calc R .
C31 C -0.0232(5) 0.1118(2) 0.6597(5) 0.025(2) Uani 1 d . .
C32 C -0.1226(5) 0.1166(2) 0.6696(5) 0.028(2) Uani 1 d . .
H32 H -0.1335(5) 0.1310(2) 0.7223(5) 0.034 Uiso 1 calc R .
C33 C -0.2053(6) 0.1002(3) 0.6023(6) 0.037(2) Uani 1 d . .
H33 H -0.2708(6) 0.1028(3) 0.6113(6) 0.044 Uiso 1 calc R .
C34 C -0.1902(6) 0.0799(2) 0.5211(6) 0.035(2) Uani 1 d . .
H34 H -0.2457(6) 0.0698(2) 0.4744(6) 0.042 Uiso 1 calc R .
C35 C -0.0931(6) 0.0750(2) 0.5108(6) 0.034(2) Uani 1 d . .
H35 H -0.0822(6) 0.0611(2) 0.4575(6) 0.040 Uiso 1 calc R .
C36 C -0.0105(6) 0.0910(2) 0.5802(5) 0.028(2) Uani 1 d . .
H36 H 0.0552(6) 0.0874(2) 0.5724(5) 0.034 Uiso 1 calc R .
C41 C 0.3966(5) 0.1539(2) 0.3954(5) 0.025(2) Uani 1 d . .
C42 C 0.3470(6) 0.1723(3) 0.3065(6) 0.035(2) Uani 1 d . .
H42 H 0.3354(6) 0.1996(3) 0.3046(6) 0.042 Uiso 1 calc R .
C43 C 0.3153(6) 0.1500(3) 0.2216(6) 0.047(3) Uani 1 d . .
H43 H 0.2830(6) 0.1626(3) 0.1634(6) 0.056 Uiso 1 calc R .
C44 C 0.3309(7) 0.1098(3) 0.2224(6) 0.047(2) Uani 1 d . .
H44 H 0.3088(7) 0.0951(3) 0.1651(6) 0.056 Uiso 1 calc R .
C45 C 0.3797(7) 0.0911(3) 0.3085(6) 0.050(3) Uani 1 d . .
H45 H 0.3917(7) 0.0638(3) 0.3094(6) 0.060 Uiso 1 calc R .
C46 C 0.4109(6) 0.1135(2) 0.3945(6) 0.038(2) Uani 1 d . .
H46 H 0.4422(6) 0.1007(2) 0.4527(6) 0.046 Uiso 1 calc R .
C51 C 0.6273(5) 0.1740(2) 0.4482(6) 0.030(2) Uani 1 d . .
C52 C 0.5768(5) 0.1957(2) 0.5040(5) 0.026(2) Uani 1 d . .
H52 H 0.5105(5) 0.1885(2) 0.5044(5) 0.031 Uiso 1 calc R .
C53 C 0.6216(6) 0.2273(2) 0.5587(6) 0.038(2) Uani 1 d . .
H53 H 0.5860(6) 0.2415(2) 0.5958(6) 0.045 Uiso 1 calc R .
C54 C 0.7193(6) 0.2380(3) 0.5587(7) 0.045(2) Uani 1 d . .
H54 H 0.7501(6) 0.2596(3) 0.5962(7) 0.053 Uiso 1 calc R .
C55 C 0.7711(6) 0.2175(3) 0.5048(6) 0.036(2) Uani 1 d . .
H55 H 0.8371(6) 0.2251(3) 0.5045(6) 0.043 Uiso 1 calc R .
C56 C 0.7270(6) 0.1856(3) 0.4507(6) 0.040(2) Uani 1 d . .
H56 H 0.7639(6) 0.1713(3) 0.4148(6) 0.048 Uiso 1 calc R .
C61 C 0.3803(5) 0.2285(2) 0.4930(5) 0.022(2) Uani 1 d . .
C62 C 0.3970(6) 0.2566(2) 0.4257(5) 0.030(2) Uani 1 d . .
H62 H 0.4461(6) 0.2514(2) 0.3917(5) 0.037 Uiso 1 calc R .
C63 C 0.3425(6) 0.2917(2) 0.4084(6) 0.035(2) Uani 1 d . .
H63 H 0.3521(6) 0.3092(2) 0.3605(6) 0.043 Uiso 1 calc R .
C64 C 0.2742(6) 0.3007(2) 0.4622(6) 0.037(2) Uani 1 d . .
H64 H 0.2389(6) 0.3248(2) 0.4524(6) 0.045 Uiso 1 calc R .
C65 C 0.2580(6) 0.2741(3) 0.5309(6) 0.041(2) Uani 1 d . .
H65 H 0.2114(6) 0.2801(3) 0.5672(6) 0.050 Uiso 1 calc R .
C66 C 0.3105(5) 0.2386(2) 0.5460(5) 0.030(2) Uani 1 d . .
H66 H 0.2991(5) 0.2210(2) 0.5929(5) 0.036 Uiso 1 calc R .
C71 C 0.0841(5) 0.1867(2) 0.7259(5) 0.020(2) Uani 1 d . .
C72 C -0.0073(5) 0.2072(2) 0.7007(5) 0.026(2) Uani 1 d . .
H72 H -0.0689(5) 0.1933(2) 0.6858(5) 0.031 Uiso 1 calc R .
C73 C -0.0071(6) 0.2491(2) 0.6977(6) 0.035(2) Uani 1 d . .
H73 H -0.0684(6) 0.2630(2) 0.6798(6) 0.042 Uiso 1 calc R .
C74 C 0.0836(6) 0.2691(2) 0.7213(5) 0.031(2) Uani 1 d . .
H74 H 0.0837(6) 0.2968(2) 0.7205(5) 0.037 Uiso 1 calc R .
C75 C 0.1754(6) 0.2487(2) 0.7462(5) 0.033(2) Uani 1 d . .
H75 H 0.2369(6) 0.2625(2) 0.7625(5) 0.039 Uiso 1 calc R .
C76 C 0.1751(6) 0.2075(2) 0.7467(5) 0.025(2) Uani 1 d . .
H76 H 0.2367(6) 0.1937(2) 0.7612(5) 0.030 Uiso 1 calc R .
C81 C 0.0526(5) 0.1302(2) 0.8620(5) 0.023(2) Uani 1 d . .
C82 C 0.0106(6) 0.0952(3) 0.8866(6) 0.041(2) Uani 1 d . .
H82 H -0.0017(6) 0.0738(3) 0.8433(6) 0.049 Uiso 1 calc R .
C83 C -0.0132(8) 0.0922(3) 0.9778(6) 0.059(3) Uani 1 d . .
H83 H -0.0475(8) 0.0700(3) 0.9927(6) 0.071 Uiso 1 calc R .
C84 C 0.0148(7) 0.1224(3) 1.0442(6) 0.057(3) Uani 1 d . .
H84 H 0.0030(7) 0.1199(3) 1.1059(6) 0.068 Uiso 1 calc R .
C85 C 0.0599(6) 0.1563(3) 1.0216(6) 0.041(2) Uani 1 d . .
H85 H 0.0759(6) 0.1772(3) 1.0661(6) 0.049 Uiso 1 calc R .
C86 C 0.0812(5) 0.1590(2) 0.9312(5) 0.025(2) Uani 1 d . .
H86 H 0.1162(5) 0.1811(2) 0.9173(5) 0.030 Uiso 1 calc R .

loop_
_atom_type_symbol
_atom_type_description
_atom_type_scat_dispersion_real
_atom_type_scat_dispersion_imag
_atom_type_scat_source
C C 0.0033 0.0016 'International Tables Vol C Tables 4.2.6.8 and 6.1.1.4'
H H 0.0000 0.0000 'International Tables Vol C Tables 4.2.6.8 and 6.1.1.4'
O O 0.0106 0.0060 'International Tables Vol C Tables 4.2.6.8 and 6.1.1.4'
Rh Rh -1.1178 0.9187 'International Tables Vol C Tables 4.2.6.8 and 6.1.1.4'
S S 0.1246 0.1234 'International Tables Vol C Tables 4.2.6.8 and 6.1.1.4'
P P 0.1023 0.0942 'International Tables Vol C Tables 4.2.6.8 and 6.1.1.4'

loop_
_geom_angle_atom_site_label_1
_geom_angle_atom_site_label_2
_geom_angle_atom_site_label_3
_geom_angle
_geom_angle_site_symmetry_1
_geom_angle_site_symmetry_3
_geom_angle_publ_flag
C Rh1 P1 92.1(2) . . ?
C Rh1 S1 93.5(2) . . ?
P1 Rh1 S1 169.90(7) . . ?
C Rh1 S2 171.1(2) . . ?
P1 Rh1 S2 94.03(7) . . ?
S1 Rh1 S2 81.45(6) . . ?
C0 Rh2 P2 89.9(2) . . ?
C0 Rh2 S1 92.7(2) . . ?
P2 Rh2 S1 170.69(7) . . ?
C0 Rh2 S2 173.4(2) . . ?
P2 Rh2 S2 96.65(7) . . ?
S1 Rh2 S2 80.76(6) . . ?
C11 S1 Rh1 116.2(2) . . ?
C11 S1 Rh2 114.1(2) . . ?
Rh1 S1 Rh2 96.05(7) . . ?
C21 S2 Rh1 119.1(2) . . ?
C21 S2 Rh2 117.7(3) . . ?
Rh1 S2 Rh2 92.81(6) . . ?
C41 P1 C61 105.8(3) . . ?
C41 P1 C52 103.3(3) . . ?
C61 P1 C52 101.0(3) . . ?
C41 P1 Rh1 111.1(3) . . ?
C61 P1 Rh1 119.1(2) . . ?
C52 P1 Rh1 114.9(2) . . ?
C31 P2 C81 102.5(3) . . ?
C31 P2 C71 106.6(3) . . ?
C81 P2 C71 99.1(3) . . ?
C31 P2 Rh2 119.8(3) . . ?
C81 P2 Rh2 115.7(2) . . ?
C71 P2 Rh2 110.7(2) . . ?
O C Rh1 177.1(6) . . ?
O0 C0 Rh2 177.3(8) . . ?
C12 C11 C16 120.6(6) . . ?
C12 C11 S1 123.7(6) . . ?
C16 C11 S1 115.7(5) . . ?
C11 C12 C13 118.3(7) . . ?
C11 C12 C121 123.5(6) . . ?
C13 C12 C121 118.3(7) . . ?
C14 C13 C12 122.5(8) . . ?
C13 C14 C15 118.5(7) . . ?
C13 C14 C141 122.0(8) . . ?
C15 C14 C141 119.5(8) . . ?
C14 C15 C16 121.9(8) . . ?
C15 C16 C11 118.2(7) . . ?
C15 C16 C161 119.4(7) . . ?
C11 C16 C161 122.3(6) . . ?
C12 C121 C123 112.0(6) . . ?
C12 C121 C122 113.2(6) . . ?
C123 C121 C122 111.2(7) . . ?
C142 C141 C143 112.7(9) . . ?
C142 C141 C14 113.7(9) . . ?
C143 C141 C14 109.9(8) . . ?
C162 C161 C16 110.0(8) . . ?
C162 C161 C163 110.2(8) . . ?
C16 C161 C163 115.4(7) . . ?
C26 C21 C22 119.8(7) . . ?
C26 C21 S2 123.8(6) . . ?
C22 C21 S2 116.4(6) . . ?
C23 C22 C21 116.8(7) . . ?
C23 C22 C221 120.0(6) . . ?
C21 C22 C221 123.2(6) . . ?
C24 C23 C22 125.1(7) . . ?
C23 C24 C25 117.4(7) . . ?
C23 C24 C241 122.3(7) . . ?
C25 C24 C241 120.3(7) . . ?
C24 C25 C26 121.0(7) . . ?
C25 C26 C21 119.7(7) . . ?
C25 C26 C261 117.9(7) . . ?
C21 C26 C261 122.3(6) . . ?
C22 C221 C223 112.2(6) . . ?
C22 C221 C222 115.1(6) . . ?
C223 C221 C222 108.3(6) . . ?
C263 C241 C24 111.2(7) . . ?
C263 C241 C242 111.9(8) . . ?
C24 C241 C242 111.6(7) . . ?
C26 C261 C243 109.8(6) . . ?
C26 C261 C262 114.2(6) . . ?
C243 C261 C262 110.5(6) . . ?
C36 C31 C32 117.7(7) . . ?
C36 C31 P2 118.7(6) . . ?
C32 C31 P2 123.6(6) . . ?
C33 C32 C31 121.1(7) . . ?
C32 C33 C34 119.9(7) . . ?
C35 C34 C33 119.4(7) . . ?
C34 C35 C36 119.9(8) . . ?
C31 C36 C35 121.9(7) . . ?
C46 C41 C42 117.5(7) . . ?
C46 C41 P1 118.5(6) . . ?
C42 C41 P1 123.9(6) . . ?
C43 C42 C41 120.6(8) . . ?
C44 C43 C42 120.9(8) . . ?
C43 C44 C45 119.7(8) . . ?
C44 C45 C46 119.4(9) . . ?
C41 C46 C45 121.8(8) . . ?
C52 C51 C56 117.2(8) . . ?
C53 C52 C51 121.6(7) . . ?
C53 C52 P1 118.5(6) . . ?
C51 C52 P1 119.9(6) . . ?
C54 C53 C52 119.7(8) . . ?
C55 C54 C53 120.2(8) . . ?
C54 C55 C56 120.2(8) . . ?
C55 C56 C51 121.0(8) . . ?
C62 C61 C66 116.8(7) . . ?
C62 C61 P1 121.8(6) . . ?
C66 C61 P1 121.3(6) . . ?
C63 C62 C61 121.8(7) . . ?
C64 C63 C62 119.6(8) . . ?
C63 C64 C65 119.8(8) . . ?
C66 C65 C64 120.2(8) . . ?
C65 C66 C61 121.6(8) . . ?
C76 C71 C72 119.8(7) . . ?
C76 C71 P2 118.3(5) . . ?
C72 C71 P2 121.6(5) . . ?
C71 C72 C73 119.7(7) . . ?
C74 C73 C72 119.6(7) . . ?
C73 C74 C75 120.8(8) . . ?
C76 C75 C74 119.5(8) . . ?
C75 C76 C71 120.6(7) . . ?
C86 C81 C82 118.7(7) . . ?
C86 C81 P2 122.0(6) . . ?
C82 C81 P2 118.3(6) . . ?
C83 C82 C81 119.5(8) . . ?
C84 C83 C82 119.1(9) . . ?
C83 C84 C85 121.3(9) . . ?
C86 C85 C84 118.7(8) . . ?
C85 C86 C81 122.2(8) . . ?

loop_
_geom_bond_atom_site_label_1
_geom_bond_atom_site_label_2
_geom_bond_distance
_geom_bond_site_symmetry_2
_geom_bond_publ_flag
Rh1 C 1.764(8) . ?
Rh1 P1 2.266(2) . ?
Rh1 S1 2.369(2) . ?
Rh1 S2 2.415(2) . ?
Rh2 C0 1.814(8) . ?
Rh2 P2 2.267(2) . ?
Rh2 S1 2.368(2) . ?
Rh2 S2 2.448(2) . ?
S1 C11 1.798(7) . ?
S2 C21 1.803(7) . ?
P1 C41 1.813(7) . ?
P1 C61 1.813(8) . ?
P1 C52 1.876(7) . ?
P2 C31 1.812(7) . ?
P2 C81 1.842(7) . ?
P2 C71 1.851(8) . ?
C O 1.217(8) . ?
C0 O0 1.150(9) . ?
C11 C12 1.395(10) . ?
C11 C16 1.411(10) . ?
C12 C13 1.399(10) . ?
C12 C121 1.518(10) . ?
C13 C14 1.368(11) . ?
C14 C15 1.386(12) . ?
C14 C141 1.550(11) . ?
C15 C16 1.397(10) . ?
C16 C161 1.512(11) . ?
C121 C123 1.527(10) . ?
C121 C122 1.526(11) . ?
C141 C142 1.466(14) . ?
C141 C143 1.502(14) . ?
C161 C162 1.500(13) . ?
C161 C163 1.522(13) . ?
C21 C26 1.405(10) . ?
C21 C22 1.431(10) . ?
C22 C23 1.381(10) . ?
C22 C221 1.498(10) . ?
C23 C24 1.370(10) . ?
C24 C25 1.398(10) . ?
C24 C241 1.529(10) . ?
C25 C26 1.400(10) . ?
C26 C261 1.521(9) . ?
C221 C223 1.519(10) . ?
C221 C222 1.525(10) . ?
C241 C263 1.515(11) . ?
C241 C242 1.526(11) . ?
C243 C261 1.539(10) . ?
C261 C262 1.542(10) . ?
C31 C36 1.369(10) . ?
C31 C32 1.397(10) . ?
C32 C33 1.384(10) . ?
C33 C34 1.394(11) . ?
C34 C35 1.369(10) . ?
C35 C36 1.394(10) . ?
C41 C46 1.371(11) . ?
C41 C42 1.407(10) . ?
C42 C43 1.386(11) . ?
C43 C44 1.365(13) . ?
C44 C45 1.380(12) . ?
C45 C46 1.402(11) . ?
C51 C52 1.374(10) . ?
C51 C56 1.395(10) . ?
C52 C53 1.361(10) . ?
C53 C54 1.371(10) . ?
C54 C55 1.348(11) . ?
C55 C56 1.362(12) . ?
C61 C62 1.398(10) . ?
C61 C66 1.387(10) . ?
C62 C63 1.380(11) . ?
C63 C64 1.371(11) . ?
C64 C65 1.378(11) . ?
C65 C66 1.375(11) . ?
C71 C76 1.381(9) . ?
C71 C72 1.380(9) . ?
C72 C73 1.408(11) . ?
C73 C74 1.364(10) . ?
C74 C75 1.385(10) . ?
C75 C76 1.381(11) . ?
C81 C86 1.359(10) . ?
C81 C82 1.389(11) . ?
C82 C83 1.409(11) . ?
C83 C84 1.370(13) . ?
C84 C85 1.365(12) . ?
C85 C86 1.382(10) . ?
